data_1549641
loop_
_publ_author_name
'Santra, Surojit'
'Porey, Arka'
'Jana, Barun'
'Guin, Joyram'

_publ_section_title
;
 N-Heterocyclic carbenes as chiral Br\/onsted base catalysts: a highly
 diastereo- and enantioselective 1,6-addition reaction.
;
_journal_issue 30
_journal_name_full 'Chemical science'
_journal_page_first 6446
_journal_page_last 6450
_journal_paper_doi 10.1039/c8sc02138d
_journal_volume 9
_journal_year 2018
_chemical_absolute_configuration ad
_chemical_formula_sum 'C35 H40 N2 O4'
_chemical_formula_weight 552.69
_space_group_crystal_system monoclinic
_space_group_IT_number 4
_space_group_name_Hall 'P 2yb'
_space_group_name_H-M_alt 'P 1 21 1'
_symmetry_space_group_name_Hall 'P 2yb'
_symmetry_space_group_name_H-M 'P 1 21 1'
_atom_sites_solution_hydrogens geom
_audit_creation_method SHELXL-2014/6
_audit_update_record
;
2018-03-21 deposited with the CCDC.
2018-07-02 downloaded from the CCDC.
;
_cell_angle_alpha 90
_cell_angle_beta 111.316(6)
_cell_angle_gamma 90
_cell_formula_units_Z 4
_cell_length_a 14.151(3)
_cell_length_b 14.717(4)
_cell_length_c 16.184(3)
_cell_measurement_reflns_used 9868
_cell_measurement_temperature 100(2)
_cell_measurement_theta_max 27.20
_cell_measurement_theta_min 2.39
_cell_volume 3139.9(12)
_computing_structure_refinement 'SHELXL-2014/6 (Sheldrick, 2014)'
_diffrn_ambient_temperature 100(2)
_diffrn_measured_fraction_theta_full 0.963
_diffrn_measured_fraction_theta_max 0.990
_diffrn_measurement_device_type 'Bruker APEX-II CCD'
_diffrn_measurement_method '\f and \w scans'
_diffrn_radiation_type MoK\a
_diffrn_radiation_wavelength 0.71073
_diffrn_reflns_av_R_equivalents 0.0680
_diffrn_reflns_av_unetI/netI 0.0952
_diffrn_reflns_Laue_measured_fraction_full 0.963
_diffrn_reflns_Laue_measured_fraction_max 0.990
_diffrn_reflns_limit_h_max 16
_diffrn_reflns_limit_h_min -16
_diffrn_reflns_limit_k_max 15
_diffrn_reflns_limit_k_min -17
_diffrn_reflns_limit_l_max 19
_diffrn_reflns_limit_l_min -19
_diffrn_reflns_number 18150
_diffrn_reflns_point_group_measured_fraction_full 0.815
_diffrn_reflns_point_group_measured_fraction_max 0.838
_diffrn_reflns_theta_full 25.242
_diffrn_reflns_theta_max 24.999
_diffrn_reflns_theta_min 2.702
_exptl_absorpt_coefficient_mu 0.076
_exptl_absorpt_correction_type none
_exptl_crystal_colour colorless
_exptl_crystal_density_diffrn 1.169
_exptl_crystal_description block
_exptl_crystal_F_000 1184
_exptl_crystal_size_max 0.030
_exptl_crystal_size_mid 0.020
_exptl_crystal_size_min 0.020
_refine_diff_density_max 0.583
_refine_diff_density_min -0.302
_refine_diff_density_rms 0.074
_refine_ls_abs_structure_details
;
 Flack x determined using 2944 quotients [(I+)-(I-)]/[(I+)+(I-)]
 (Parsons, Flack and Wagner, Acta Cryst. B69 (2013) 249-259).
;
_refine_ls_abs_structure_Flack -0.3(9)
_refine_ls_extinction_method none
_refine_ls_goodness_of_fit_ref 0.951
_refine_ls_hydrogen_treatment constr
_refine_ls_matrix_type full
_refine_ls_number_parameters 759
_refine_ls_number_reflns 9257
_refine_ls_number_restraints 1
_refine_ls_restrained_S_all 0.951
_refine_ls_R_factor_all 0.0722
_refine_ls_R_factor_gt 0.0679
_refine_ls_shift/su_max 0.000
_refine_ls_shift/su_mean 0.000
_refine_ls_structure_factor_coef Fsqd
_refine_ls_weighting_details 'w=1/[\s^2^(Fo^2^)+(0.1425P)^2^+0.3068P] where P=(Fo^2^+2Fc^2^)/3'
_refine_ls_weighting_scheme calc
_refine_ls_wR_factor_gt 0.1771
_refine_ls_wR_factor_ref 0.1835
_reflns_Friedel_coverage 0.624
_reflns_Friedel_fraction_full 0.654
_reflns_Friedel_fraction_max 0.673
_reflns_number_gt 8486
_reflns_number_total 9257
_reflns_threshold_expression 'I > 2\s(I)'
_cod_data_source_file c8sc02138d2.cif
_cod_data_source_block mo_OCJG310118_0m_a
_cod_depositor_comments
;

2019-03-02
Z value and formula fixed to values more according to usual
chemical conventions.                 miguel

 Adding full bibliography for 1549640--1549642.cif.
;
_cod_original_formula_sum 'C70 H80 N4 O8'
_cod_original_formula_units_Z 2
_cod_original_formula_weight 1105.38
_cod_database_code 1549641
_shelx_space_group_comment
;
The symmetry employed for this shelxl refinement is uniquely defined
by the following loop, which should always be used as a source of
symmetry information in preference to the above space-group names.
They are only intended as comments.
;
_shelx_estimated_absorpt_t_min 0.998
_shelx_estimated_absorpt_t_max 0.998
_shelxl_version_number 2014/6

loop_
_space_group_symop_operation_xyz
'x, y, z'
'-x, y+1/2, -z'

loop_
_atom_site_label
_atom_site_type_symbol
_atom_site_fract_x
_atom_site_fract_y
_atom_site_fract_z
_atom_site_U_iso_or_equiv
_atom_site_adp_type
_atom_site_occupancy
_atom_site_site_symmetry_order
_atom_site_calc_flag
_atom_site_refinement_flags_posn
_atom_site_refinement_flags_adp
O001 O 0.7871(2) 0.6188(2) 0.73437(17) 0.0242(6) Uani 1 1 d . .
H001 H 0.8461 0.6373 0.7634 0.036 Uiso 1 1 calc R U
O002 O 0.7755(2) 0.3608(2) 0.71333(18) 0.0246(6) Uani 1 1 d . .
H002 H 0.8291 0.3422 0.7527 0.037 Uiso 1 1 calc R U
O003 O 0.9833(2) 0.5938(2) 0.63853(19) 0.0290(7) Uani 1 1 d . .
O004 O 0.7743(2) 0.3939(2) 0.94897(19) 0.0300(7) Uani 1 1 d . .
O005 O 0.5282(2) 0.7770(2) 0.9604(2) 0.0331(7) Uani 1 1 d . .
H005 H 0.5106 0.8173 0.9210 0.050 Uiso 1 1 calc R U
O006 O 0.9218(2) 0.2675(2) 0.3424(2) 0.0310(7) Uani 1 1 d . .
H006 H 0.9273 0.2173 0.3685 0.046 Uiso 1 1 calc R U
N1 N 0.8547(2) 0.4866(3) 0.8842(2) 0.0220(7) Uani 1 1 d . .
H1 H 0.8447 0.5209 0.8372 0.026 Uiso 1 1 calc R U
O008 O 0.2046(2) 0.4118(3) 0.5332(2) 0.0413(9) Uani 1 1 d . .
O009 O 0.3575(2) 0.5567(3) 0.3026(2) 0.0391(8) Uani 1 1 d . .
N2 N 0.9567(2) 0.4750(2) 0.7170(2) 0.0210(7) Uani 1 1 d . .
H2 H 0.9087 0.4395 0.7213 0.025 Uiso 1 1 calc R U
N4 N 0.9859(3) 0.3222(3) 0.8173(2) 0.0263(8) Uani 1 1 d . .
N3 N 0.9796(3) 0.6254(3) 0.8804(2) 0.0245(7) Uani 1 1 d . .
C2 C 0.8490(3) 0.4878(3) 0.3952(3) 0.0232(9) Uani 1 1 d . .
C1 C 0.8264(3) 0.3823(3) 0.4976(3) 0.0230(8) Uani 1 1 d . .
C00F C 1.0162(3) 0.5624(3) 0.9467(3) 0.0236(9) Uani 1 1 d . .
C00G C 0.9252(3) 0.5415(3) 0.6543(2) 0.0196(8) Uani 1 1 d . .
C00H C 0.8225(3) 0.4706(3) 0.4684(2) 0.0208(8) Uani 1 1 d . .
C00I C 0.5756(3) 0.5311(3) 0.8560(3) 0.0232(9) Uani 1 1 d . .
C00J C 0.6023(3) 0.4896(3) 0.4718(3) 0.0231(8) Uani 1 1 d . .
H00J H 0.6298 0.4446 0.5161 0.028 Uiso 1 1 calc R U
C00K C 0.7741(3) 0.4368(3) 0.8853(2) 0.0208(8) Uani 1 1 d . .
C00L C 0.4884(3) 0.4224(3) 0.7372(2) 0.0203(8) Uani 1 1 d . .
C00M C 0.7672(3) 0.6281(3) 0.6419(2) 0.0219(8) Uani 1 1 d . .
H00M H 0.6919 0.6255 0.6114 0.026 Uiso 1 1 calc R U
C00N C 0.9517(3) 0.4891(3) 0.9500(2) 0.0219(8) Uani 1 1 d . .
C00O C 0.6665(3) 0.5534(3) 0.4574(2) 0.0198(8) Uani 1 1 d . .
C00P C 0.7022(4) 0.2632(3) 0.7930(3) 0.0326(10) Uani 1 1 d . .
H00A H 0.7051 0.2125 0.7547 0.049 Uiso 1 1 calc R U
H00B H 0.6433 0.2557 0.8106 0.049 Uiso 1 1 calc R U
H00C H 0.7643 0.2639 0.8461 0.049 Uiso 1 1 calc R U
C00Q C 0.6843(3) 0.4361(3) 0.7969(2) 0.0205(8) Uani 1 1 d . .
H00Q H 0.6882 0.4916 0.7625 0.025 Uiso 1 1 calc R U
C00R C 0.5716(3) 0.5365(3) 0.9402(3) 0.0218(8) Uani 1 1 d . .
H00R H 0.5801 0.4826 0.9745 0.026 Uiso 1 1 calc R U
C00S C 0.5652(3) 0.6102(3) 0.8081(3) 0.0246(9) Uani 1 1 d . .
H00S H 0.5706 0.6071 0.7513 0.030 Uiso 1 1 calc R U
C00T C 0.8106(3) 0.5462(3) 0.6078(2) 0.0199(8) Uani 1 1 d . .
H00T H 0.7810 0.4897 0.6228 0.024 Uiso 1 1 calc R U
C00U C 0.5434(3) 0.6959(3) 0.9237(3) 0.0251(9) Uani 1 1 d . .
C00V C 0.4986(3) 0.4895(3) 0.4232(3) 0.0233(8) Uani 1 1 d . .
H00V H 0.4559 0.4460 0.4355 0.028 Uiso 1 1 calc R U
C00W C 0.5554(3) 0.6185(3) 0.9761(3) 0.0240(9) Uani 1 1 d . .
C00X C 0.5855(3) 0.4400(3) 0.8158(2) 0.0200(8) Uani 1 1 d . .
H00X H 0.5903 0.3923 0.8612 0.024 Uiso 1 1 calc R U
C00Y C 0.2958(3) 0.4104(3) 0.6019(3) 0.0301(10) Uani 1 1 d . .
C00Z C 0.8811(3) 0.4202(3) 0.3527(2) 0.0233(9) Uani 1 1 d . .
C010 C 0.4088(3) 0.3808(3) 0.7512(3) 0.0271(9) Uani 1 1 d . .
H010 H 0.4196 0.3555 0.8079 0.033 Uiso 1 1 calc R U
C011 C 1.0682(3) 0.3758(3) 0.8289(3) 0.0240(9) Uani 1 1 d . .
C012 C 0.5472(3) 0.6937(3) 0.8381(3) 0.0266(9) Uani 1 1 d . .
C013 C 0.4579(3) 0.5532(3) 0.3569(3) 0.0285(9) Uani 1 1 d . .
C014 C 0.8564(3) 0.3109(3) 0.4568(3) 0.0248(9) Uani 1 1 d . .
C015 C 0.6930(3) 0.3510(3) 0.7436(3) 0.0241(9) Uani 1 1 d . .
H015 H 0.6294 0.3475 0.6899 0.029 Uiso 1 1 calc R U
C016 C 0.9883(3) 0.4243(3) 1.0148(3) 0.0279(9) Uani 1 1 d . .
H016 H 0.9454 0.3757 1.0178 0.033 Uiso 1 1 calc R U
C017 C 1.1387(3) 0.5101(3) 0.7863(3) 0.0260(9) Uani 1 1 d . .
H017 H 1.1309 0.5635 0.7515 0.031 Uiso 1 1 calc R U
C018 C 0.9998(3) 0.2486(3) 0.8664(3) 0.0320(10) Uani 1 1 d . .
H018 H 0.9427 0.2107 0.8580 0.038 Uiso 1 1 calc R U
C019 C 0.3763(3) 0.4506(4) 0.5865(3) 0.0321(10) Uani 1 1 d . .
H019 H 0.3659 0.4747 0.5294 0.038 Uiso 1 1 calc R U
C01A C 1.0560(3) 0.4555(3) 0.7762(2) 0.0217(9) Uani 1 1 d . .
C01B C 1.1660(3) 0.3537(3) 0.8914(3) 0.0286(10) Uani 1 1 d . .
C01C C 0.6234(3) 0.6179(3) 0.3924(3) 0.0308(10) Uani 1 1 d . .
H01C H 0.6652 0.6635 0.3820 0.037 Uiso 1 1 calc R U
C01D C 1.1505(3) 0.4979(4) 1.0756(3) 0.0302(10) Uani 1 1 d . .
H01D H 1.2175 0.5004 1.1184 0.036 Uiso 1 1 calc R U
C01E C 0.8002(4) 0.7208(3) 0.6216(3) 0.0309(10) Uani 1 1 d . .
H01A H 0.7713 0.7680 0.6480 0.046 Uiso 1 1 calc R U
H01B H 0.7762 0.7294 0.5572 0.046 Uiso 1 1 calc R U
H01E H 0.8744 0.7248 0.6464 0.046 Uiso 1 1 calc R U
C01F C 1.2490(3) 0.4113(3) 0.9005(3) 0.0303(10) Uani 1 1 d . .
H01F H 1.3144 0.3974 0.9425 0.036 Uiso 1 1 calc R U
C01G C 1.2349(3) 0.4865(3) 0.8488(3) 0.0295(10) Uani 1 1 d . .
H01G H 1.2914 0.5244 0.8548 0.035 Uiso 1 1 calc R U
C01H C 0.5203(4) 0.6173(4) 0.3421(3) 0.0381(11) Uani 1 1 d . .
H01H H 0.4928 0.6617 0.2971 0.046 Uiso 1 1 calc R U
C01I C 0.8859(3) 0.3315(3) 0.3852(3) 0.0242(9) Uani 1 1 d . .
C01J C 0.5485(3) 0.6209(3) 1.0691(3) 0.0317(10) Uani 1 1 d . .
C01K C 0.3127(3) 0.3742(3) 0.6852(3) 0.0305(10) Uani 1 1 d . .
H01K H 0.2591 0.3452 0.6972 0.037 Uiso 1 1 calc R U
C01L C 0.4713(3) 0.4566(3) 0.6521(3) 0.0283(10) Uani 1 1 d . .
H01L H 0.5254 0.4841 0.6396 0.034 Uiso 1 1 calc R U
C01M C 1.0407(3) 0.6930(3) 0.8793(3) 0.0298(9) Uani 1 1 d . .
H01M H 1.0162 0.7374 0.8339 0.036 Uiso 1 1 calc R U
C01N C 1.1754(3) 0.2750(4) 0.9422(3) 0.0328(10) Uani 1 1 d . .
H01N H 1.2394 0.2586 0.9850 0.039 Uiso 1 1 calc R U
C01O C 1.1162(3) 0.5662(3) 1.0109(3) 0.0264(9) Uani 1 1 d . .
C01P C 0.6324(4) 0.6807(4) 1.1311(3) 0.0343(10) Uani 1 1 d . .
H01I H 0.6236 0.6863 1.1882 0.052 Uiso 1 1 calc R U
H01J H 0.6289 0.7411 1.1046 0.052 Uiso 1 1 calc R U
H01O H 0.6985 0.6532 1.1403 0.052 Uiso 1 1 calc R U
C01Q C 1.1766(3) 0.6402(4) 1.0064(3) 0.0307(10) Uani 1 1 d . .
H01Q H 1.2434 0.6461 1.0489 0.037 Uiso 1 1 calc R U
C01R C 0.9648(4) 0.1752(3) 0.5305(3) 0.0366(11) Uani 1 1 d . .
H01P H 1.0032 0.2110 0.5831 0.055 Uiso 1 1 calc R U
H01R H 0.9978 0.1795 0.4869 0.055 Uiso 1 1 calc R U
H01S H 0.9628 0.1116 0.5475 0.055 Uiso 1 1 calc R U
C01S C 0.7809(3) 0.5491(3) 0.5057(2) 0.0206(8) Uani 1 1 d . .
H01T H 0.8099 0.6063 0.4913 0.025 Uiso 1 1 calc R U
C01T C 0.9085(3) 0.4432(4) 0.2706(3) 0.0299(10) Uani 1 1 d . .
C01U C 1.0886(3) 0.4286(4) 1.0772(3) 0.0315(10) Uani 1 1 d . .
H01U H 1.1127 0.3823 1.1207 0.038 Uiso 1 1 calc R U
C01V C 0.5380(4) 0.7557(4) 0.6888(3) 0.0427(13) Uani 1 1 d . .
H4A H 0.4857 0.7110 0.6581 0.064 Uiso 1 1 calc R U
H3A H 0.6051 0.7304 0.6977 0.064 Uiso 1 1 calc R U
H2A H 0.5275 0.8111 0.6530 0.064 Uiso 1 1 calc R U
C01W C 0.5612(5) 0.5265(4) 1.1105(3) 0.0431(13) Uani 1 1 d . .
H01$ H 0.6272 0.5015 1.1152 0.065 Uiso 1 1 calc R U
H01: H 0.5070 0.4866 1.0732 0.065 Uiso 1 1 calc R U
H1A H 0.5577 0.5306 1.1697 0.065 Uiso 1 1 calc R U
C01X C 0.2881(3) 0.5013(4) 0.3238(3) 0.0383(12) Uani 1 1 d . .
H10A H 0.3099 0.4377 0.3273 0.057 Uiso 1 1 calc R U
H9A H 0.2205 0.5075 0.2777 0.057 Uiso 1 1 calc R U
H8A H 0.2856 0.5201 0.3810 0.057 Uiso 1 1 calc R U
C01Y C 0.7904(4) 0.1513(4) 0.4138(4) 0.0411(12) Uani 1 1 d . .
H7A H 0.7966 0.0880 0.4338 0.062 Uiso 1 1 calc R U
H6A H 0.8128 0.1566 0.3634 0.062 Uiso 1 1 calc R U
H5A H 0.7194 0.1705 0.3956 0.062 Uiso 1 1 calc R U
C01Z C 1.0930(4) 0.2222(4) 0.9303(3) 0.0361(11) Uani 1 1 d . .
H01Z H 1.0982 0.1686 0.9644 0.043 Uiso 1 1 calc R U
C020 C 1.1400(4) 0.7029(4) 0.9417(3) 0.0363(11) Uani 1 1 d . .
H020 H 1.1807 0.7531 0.9383 0.044 Uiso 1 1 calc R U
C021 C 0.8409(4) 0.3881(4) 0.1906(3) 0.0410(12) Uani 1 1 d . .
H02A H 0.7699 0.4057 0.1762 0.062 Uiso 1 1 calc R U
H02B H 0.8489 0.3232 0.2049 0.062 Uiso 1 1 calc R U
H02C H 0.8607 0.4003 0.1396 0.062 Uiso 1 1 calc R U
C022 C 0.4431(4) 0.6568(5) 1.0609(4) 0.0487(14) Uani 1 1 d . .
H02D H 0.3904 0.6189 1.0190 0.073 Uiso 1 1 calc R U
H02E H 0.4354 0.7196 1.0395 0.073 Uiso 1 1 calc R U
H02F H 0.4365 0.6547 1.1191 0.073 Uiso 1 1 calc R U
C023 C 0.4257(4) 0.8192(4) 0.7592(3) 0.0399(11) Uani 1 1 d . .
H02G H 0.4156 0.8704 0.7182 0.060 Uiso 1 1 calc R U
H02H H 0.4198 0.8405 0.8145 0.060 Uiso 1 1 calc R U
H02I H 0.3741 0.7727 0.7322 0.060 Uiso 1 1 calc R U
C024 C 0.8919(4) 0.5428(4) 0.2460(3) 0.0397(12) Uani 1 1 d . .
H02J H 0.9362 0.5799 0.2951 0.060 Uiso 1 1 calc R U
H02K H 0.8209 0.5587 0.2341 0.060 Uiso 1 1 calc R U
H02L H 0.9079 0.5542 0.1929 0.060 Uiso 1 1 calc R U
C025 C 0.8568(4) 0.2121(3) 0.4901(3) 0.0336(10) Uani 1 1 d . .
C026 C 0.6137(4) 0.8486(4) 0.8234(4) 0.0423(12) Uani 1 1 d . .
H02M H 0.6805 0.8222 0.8331 0.063 Uiso 1 1 calc R U
H02N H 0.6102 0.8665 0.8805 0.063 Uiso 1 1 calc R U
H02O H 0.6033 0.9021 0.7851 0.063 Uiso 1 1 calc R U
C027 C 1.0206(4) 0.4223(4) 0.2907(3) 0.0387(12) Uani 1 1 d . .
H02P H 1.0389 0.4412 0.2404 0.058 Uiso 1 1 calc R U
H02Q H 1.0324 0.3569 0.3006 0.058 Uiso 1 1 calc R U
H02R H 1.0623 0.4555 0.3440 0.058 Uiso 1 1 calc R U
C028 C 0.5315(3) 0.7784(3) 0.7792(3) 0.0311(10) Uani 1 1 d . .
C029 C 0.1183(4) 0.3881(6) 0.5529(4) 0.0615(18) Uani 1 1 d . .
H02S H 0.1228 0.3240 0.5705 0.092 Uiso 1 1 calc R U
H02T H 0.0570 0.3977 0.5003 0.092 Uiso 1 1 calc R U
H02U H 0.1154 0.4261 0.6016 0.092 Uiso 1 1 calc R U
C02A C 0.8120(5) 0.2070(4) 0.5624(4) 0.0524(15) Uani 1 1 d . .
H02V H 0.7417 0.2285 0.5389 0.079 Uiso 1 1 calc R U
H02W H 0.8519 0.2452 0.6125 0.079 Uiso 1 1 calc R U
H02$ H 0.8137 0.1439 0.5823 0.079 Uiso 1 1 calc R U

loop_
_atom_site_aniso_label
_atom_site_aniso_U_11
_atom_site_aniso_U_22
_atom_site_aniso_U_33
_atom_site_aniso_U_23
_atom_site_aniso_U_13
_atom_site_aniso_U_12
O001 0.0243(14) 0.0272(17) 0.0221(13) -0.0043(12) 0.0097(11) -0.0030(13)
O002 0.0268(14) 0.0248(17) 0.0274(14) 0.0013(11) 0.0158(12) 0.0029(13)
O003 0.0250(14) 0.0288(17) 0.0341(16) 0.0084(13) 0.0120(12) -0.0032(13)
O004 0.0275(15) 0.0337(19) 0.0277(15) 0.0067(13) 0.0087(12) -0.0019(13)
O005 0.0427(19) 0.0208(18) 0.0381(17) -0.0060(13) 0.0174(15) 0.0046(14)
O006 0.0437(17) 0.0253(17) 0.0312(15) 0.0006(13) 0.0223(14) 0.0106(15)
N1 0.0212(16) 0.0240(19) 0.0213(16) 0.0037(13) 0.0084(13) 0.0011(15)
O008 0.0260(16) 0.059(3) 0.0322(17) -0.0032(16) 0.0029(13) 0.0001(16)
O009 0.0231(15) 0.049(2) 0.0380(17) 0.0123(16) 0.0027(13) 0.0000(15)
N2 0.0187(16) 0.0203(19) 0.0243(16) 0.0028(13) 0.0081(13) -0.0010(14)
N4 0.0263(18) 0.024(2) 0.0335(18) 0.0024(15) 0.0170(15) 0.0026(16)
N3 0.0259(17) 0.022(2) 0.0260(17) -0.0017(14) 0.0099(14) -0.0032(15)
C2 0.0192(18) 0.027(2) 0.0256(19) 0.0026(17) 0.0102(15) 0.0051(17)
C1 0.0228(19) 0.022(2) 0.026(2) 0.0004(17) 0.0112(16) 0.0002(17)
C00F 0.026(2) 0.024(2) 0.026(2) -0.0051(16) 0.0158(16) 0.0008(17)
C00G 0.0218(18) 0.020(2) 0.0195(18) -0.0006(15) 0.0098(15) -0.0004(17)
C00H 0.0174(18) 0.025(2) 0.0220(18) 0.0033(16) 0.0091(15) 0.0041(16)
C00I 0.0193(18) 0.027(2) 0.0244(19) -0.0042(17) 0.0092(15) -0.0021(17)
C00J 0.026(2) 0.022(2) 0.0239(19) 0.0041(16) 0.0116(16) 0.0054(17)
C00K 0.0254(19) 0.018(2) 0.0228(18) 0.0007(16) 0.0131(16) 0.0016(17)
C00L 0.0215(19) 0.017(2) 0.0227(19) 0.0000(15) 0.0086(15) 0.0038(16)
C00M 0.0250(19) 0.022(2) 0.0210(18) 0.0004(16) 0.0106(15) 0.0020(17)
C00N 0.0197(19) 0.026(2) 0.0221(18) -0.0022(16) 0.0102(15) -0.0011(17)
C00O 0.0251(19) 0.018(2) 0.0185(18) -0.0005(15) 0.0106(15) 0.0014(16)
C00P 0.035(2) 0.024(3) 0.046(3) -0.004(2) 0.023(2) -0.001(2)
C00Q 0.0223(19) 0.016(2) 0.0245(19) 0.0001(16) 0.0106(15) 0.0007(16)
C00R 0.0210(18) 0.021(2) 0.0247(19) -0.0004(16) 0.0100(15) 0.0012(17)
C00S 0.027(2) 0.024(2) 0.025(2) -0.0007(17) 0.0127(16) 0.0002(18)
C00T 0.0212(18) 0.018(2) 0.0219(19) 0.0056(15) 0.0095(15) 0.0032(16)
C00U 0.0219(19) 0.020(2) 0.033(2) -0.0059(18) 0.0101(16) 0.0007(17)
C00V 0.0237(19) 0.021(2) 0.0267(19) -0.0026(16) 0.0104(16) -0.0018(17)
C00W 0.0221(19) 0.027(2) 0.026(2) -0.0032(17) 0.0129(16) 0.0005(18)
C00X 0.0232(19) 0.019(2) 0.0212(18) 0.0025(15) 0.0115(15) 0.0045(16)
C00Y 0.022(2) 0.032(3) 0.034(2) -0.0046(19) 0.0069(17) 0.0044(19)
C00Z 0.0201(18) 0.031(2) 0.0204(18) 0.0022(17) 0.0090(15) 0.0040(18)
C010 0.030(2) 0.024(2) 0.029(2) 0.0059(18) 0.0125(18) 0.0007(18)
C011 0.027(2) 0.027(2) 0.0222(19) 0.0007(16) 0.0136(16) 0.0065(18)
C012 0.024(2) 0.022(2) 0.036(2) 0.0036(18) 0.0137(17) 0.0040(18)
C013 0.025(2) 0.034(3) 0.024(2) -0.0003(18) 0.0060(16) 0.0035(19)
C014 0.024(2) 0.023(2) 0.030(2) 0.0008(17) 0.0134(17) 0.0025(18)
C015 0.0217(19) 0.024(2) 0.029(2) -0.0040(17) 0.0122(16) -0.0010(17)
C016 0.022(2) 0.038(3) 0.026(2) 0.0050(18) 0.0115(16) 0.0050(19)
C017 0.026(2) 0.027(2) 0.026(2) 0.0006(17) 0.0101(16) 0.0002(18)
C018 0.031(2) 0.028(3) 0.041(2) 0.0082(19) 0.018(2) 0.005(2)
C019 0.030(2) 0.045(3) 0.024(2) 0.0031(19) 0.0125(17) 0.008(2)
C01A 0.0182(18) 0.027(2) 0.0203(18) -0.0011(16) 0.0078(15) 0.0053(17)
C01B 0.033(2) 0.032(3) 0.025(2) -0.0009(18) 0.0157(18) 0.0074(19)
C01C 0.031(2) 0.029(3) 0.033(2) 0.0108(19) 0.0125(18) 0.002(2)
C01D 0.0202(19) 0.045(3) 0.024(2) -0.0029(19) 0.0061(16) 0.004(2)
C01E 0.043(3) 0.020(2) 0.036(2) 0.0011(18) 0.021(2) 0.0036(19)
C01F 0.022(2) 0.039(3) 0.029(2) 0.0004(19) 0.0075(17) 0.0053(19)
C01G 0.022(2) 0.033(3) 0.034(2) -0.0002(19) 0.0112(17) -0.0018(19)
C01H 0.032(2) 0.039(3) 0.038(2) 0.020(2) 0.0064(19) 0.005(2)
C01I 0.0215(19) 0.028(3) 0.025(2) -0.0006(17) 0.0103(16) 0.0033(17)
C01J 0.040(2) 0.033(3) 0.032(2) -0.0032(19) 0.0245(19) -0.001(2)
C01K 0.027(2) 0.028(3) 0.037(2) 0.0002(19) 0.0111(18) -0.0046(19)
C01L 0.025(2) 0.038(3) 0.025(2) 0.0030(18) 0.0123(16) 0.0044(19)
C01M 0.030(2) 0.021(2) 0.036(2) -0.0011(18) 0.0094(18) -0.0046(19)
C01N 0.031(2) 0.038(3) 0.031(2) 0.008(2) 0.0126(18) 0.013(2)
C01O 0.0206(19) 0.037(3) 0.0230(19) -0.0105(17) 0.0091(16) 0.0007(18)
C01P 0.040(2) 0.032(3) 0.031(2) -0.0081(19) 0.0138(19) -0.001(2)
C01Q 0.022(2) 0.039(3) 0.033(2) -0.012(2) 0.0111(17) -0.0039(19)
C01R 0.049(3) 0.027(3) 0.035(2) 0.0048(19) 0.017(2) 0.011(2)
C01S 0.0233(19) 0.021(2) 0.0200(18) -0.0001(15) 0.0108(15) -0.0021(17)
C01T 0.034(2) 0.039(3) 0.023(2) 0.0076(18) 0.0175(18) 0.012(2)
C01U 0.026(2) 0.047(3) 0.022(2) 0.0069(19) 0.0088(17) 0.007(2)
C01V 0.065(3) 0.028(3) 0.042(3) 0.011(2) 0.027(3) 0.010(3)
C01W 0.069(3) 0.038(3) 0.036(2) -0.005(2) 0.036(3) -0.006(3)
C01X 0.028(2) 0.060(4) 0.028(2) 0.000(2) 0.0110(18) -0.004(2)
C01Y 0.040(3) 0.024(3) 0.063(3) -0.002(2) 0.023(2) -0.002(2)
C01Z 0.040(3) 0.034(3) 0.040(3) 0.011(2) 0.021(2) 0.011(2)
C020 0.032(2) 0.031(3) 0.049(3) -0.011(2) 0.019(2) -0.008(2)
C021 0.053(3) 0.049(3) 0.025(2) 0.003(2) 0.019(2) 0.008(3)
C022 0.043(3) 0.070(4) 0.047(3) -0.015(3) 0.033(2) 0.000(3)
C023 0.041(3) 0.028(3) 0.045(3) 0.003(2) 0.010(2) 0.009(2)
C024 0.055(3) 0.039(3) 0.034(2) 0.012(2) 0.028(2) 0.012(2)
C025 0.044(3) 0.024(3) 0.045(3) 0.004(2) 0.030(2) 0.006(2)
C026 0.044(3) 0.027(3) 0.056(3) 0.008(2) 0.018(2) -0.003(2)
C027 0.037(3) 0.047(3) 0.043(3) 0.011(2) 0.028(2) 0.008(2)
C028 0.034(2) 0.020(2) 0.039(2) 0.0028(18) 0.013(2) 0.0011(19)
C029 0.030(3) 0.092(5) 0.049(3) 0.004(3) -0.002(2) -0.021(3)
C02A 0.089(4) 0.021(3) 0.078(4) 0.005(3) 0.066(4) 0.006(3)

loop_
_atom_type_symbol
_atom_type_description
_atom_type_scat_dispersion_real
_atom_type_scat_dispersion_imag
_atom_type_scat_source
C C 0.0033 0.0016 'International Tables Vol C Tables 4.2.6.8 and 6.1.1.4'
H H 0.0000 0.0000 'International Tables Vol C Tables 4.2.6.8 and 6.1.1.4'
N N 0.0061 0.0033 'International Tables Vol C Tables 4.2.6.8 and 6.1.1.4'
O O 0.0106 0.0060 'International Tables Vol C Tables 4.2.6.8 and 6.1.1.4'

loop_
_geom_angle_atom_site_label_1
_geom_angle_atom_site_label_2
_geom_angle_atom_site_label_3
_geom_angle
C00M O001 H001 109.5
C015 O002 H002 109.5
C00U O005 H005 109.5
C01I O006 H006 109.5
C00K N1 C00N 126.8(3)
C00K N1 H1 116.6
C00N N1 H1 116.6
C00Y O008 C029 116.9(4)
C013 O009 C01X 118.2(4)
C00G N2 C01A 128.8(3)
C00G N2 H2 115.6
C01A N2 H2 115.6
C018 N4 C011 117.5(4)
C01M N3 C00F 117.2(4)
C00Z C2 C00H 122.3(4)
C00H C1 C014 122.2(4)
N3 C00F C01O 122.6(4)
N3 C00F C00N 118.5(4)
C01O C00F C00N 118.9(4)
O003 C00G N2 123.1(4)
O003 C00G C00T 123.1(4)
N2 C00G C00T 113.8(3)
C1 C00H C2 118.3(4)
C1 C00H C01S 123.7(3)
C2 C00H C01S 117.7(4)
C00S C00I C00R 118.1(4)
C00S C00I C00X 120.8(3)
C00R C00I C00X 121.0(4)
C00O C00J C00V 121.9(4)
C00O C00J H00J 119.0
C00V C00J H00J 119.0
O004 C00K N1 123.4(4)
O004 C00K C00Q 122.6(4)
N1 C00K C00Q 113.9(3)
C010 C00L C01L 117.7(4)
C010 C00L C00X 119.0(3)
C01L C00L C00X 122.8(4)
O001 C00M C01E 110.9(3)
O001 C00M C00T 110.4(3)
C01E C00M C00T 115.5(3)
O001 C00M H00M 106.5
C01E C00M H00M 106.5
C00T C00M H00M 106.5
C016 C00N N1 123.8(4)
C016 C00N C00F 119.1(4)
N1 C00N C00F 117.1(4)
C01C C00O C00J 117.2(4)
C01C C00O C01S 120.9(4)
C00J C00O C01S 121.7(4)
C015 C00P H00A 109.5
C015 C00P H00B 109.5
H00A C00P H00B 109.5
C015 C00P H00C 109.5
H00A C00P H00C 109.5
H00B C00P H00C 109.5
C00K C00Q C00X 108.6(3)
C00K C00Q C015 108.5(3)
C00X C00Q C015 113.8(3)
C00K C00Q H00Q 108.6
C00X C00Q H00Q 108.6
C015 C00Q H00Q 108.6
C00I C00R C00W 122.0(4)
C00I C00R H00R 119.0
C00W C00R H00R 119.0
C00I C00S C012 123.4(4)
C00I C00S H00S 118.3
C012 C00S H00S 118.3
C00G C00T C00M 110.4(3)
C00G C00T C01S 110.9(3)
C00M C00T C01S 111.8(3)
C00G C00T H00T 107.9
C00M C00T H00T 107.9
C01S C00T H00T 107.9
O005 C00U C00W 116.6(3)
O005 C00U C012 120.7(4)
C00W C00U C012 122.7(4)
C013 C00V C00J 119.6(4)
C013 C00V H00V 120.2
C00J C00V H00V 120.2
C00U C00W C00R 117.2(3)
C00U C00W C01J 122.5(4)
C00R C00W C01J 120.2(4)
C00L C00X C00I 108.3(3)
C00L C00X C00Q 116.0(3)
C00I C00X C00Q 110.5(3)
C00L C00X H00X 107.2
C00I C00X H00X 107.2
C00Q C00X H00X 107.2
O008 C00Y C019 116.4(4)
O008 C00Y C01K 125.1(4)
C019 C00Y C01K 118.5(4)
C2 C00Z C01I 117.8(3)
C2 C00Z C01T 120.0(4)
C01I C00Z C01T 122.2(4)
C00L C010 C01K 122.4(4)
C00L C010 H010 118.8
C01K C010 H010 118.8
N4 C011 C01B 121.8(4)
N4 C011 C01A 118.9(4)
C01B C011 C01A 119.3(4)
C00S C012 C00U 116.4(4)
C00S C012 C028 120.6(4)
C00U C012 C028 123.0(4)
C01H C013 O009 116.4(4)
C01H C013 C00V 119.3(4)
O009 C013 C00V 124.3(4)
C1 C014 C01I 117.7(4)
C1 C014 C025 120.5(3)
C01I C014 C025 121.7(4)
O002 C015 C00P 110.3(3)
O002 C015 C00Q 110.4(3)
C00P C015 C00Q 114.1(3)
O002 C015 H015 107.2
C00P C015 H015 107.2
C00Q C015 H015 107.2
C00N C016 C01U 121.1(4)
C00N C016 H016 119.5
C01U C016 H016 119.5
C01A C017 C01G 119.8(4)
C01A C017 H017 120.1
C01G C017 H017 120.1
N4 C018 C01Z 124.6(4)
N4 C018 H018 117.7
C01Z C018 H018 117.7
C01L C019 C00Y 121.6(4)
C01L C019 H019 119.2
C00Y C019 H019 119.2
C017 C01A N2 123.6(4)
C017 C01A C011 119.7(4)
N2 C01A C011 116.6(4)
C01N C01B C01F 122.6(4)
C01N C01B C011 117.8(4)
C01F C01B C011 119.6(4)
C00O C01C C01H 121.5(4)
C00O C01C H01C 119.3
C01H C01C H01C 119.3
C01U C01D C01O 120.2(4)
C01U C01D H01D 119.9
C01O C01D H01D 119.9
C00M C01E H01A 109.5
C00M C01E H01B 109.5
H01A C01E H01B 109.5
C00M C01E H01E 109.5
H01A C01E H01E 109.5
H01B C01E H01E 109.5
C01G C01F C01B 119.7(4)
C01G C01F H01F 120.2
C01B C01F H01F 120.2
C01F C01G C017 121.9(4)
C01F C01G H01G 119.0
C017 C01G H01G 119.0
C013 C01H C01C 120.5(4)
C013 C01H H01H 119.8
C01C C01H H01H 119.8
O006 C01I C00Z 115.3(3)
O006 C01I C014 123.1(4)
C00Z C01I C014 121.6(4)
C01W C01J C01P 107.3(4)
C01W C01J C022 107.9(4)
C01P C01J C022 110.8(4)
C01W C01J C00W 111.6(4)
C01P C01J C00W 110.1(4)
C022 C01J C00W 109.0(4)
C00Y C01K C010 119.6(4)
C00Y C01K H01K 120.2
C010 C01K H01K 120.2
C019 C01L C00L 120.3(4)
C019 C01L H01L 119.9
C00L C01L H01L 119.9
N3 C01M C020 123.8(4)
N3 C01M H01M 118.1
C020 C01M H01M 118.1
C01Z C01N C01B 119.9(4)
C01Z C01N H01N 120.1
C01B C01N H01N 120.1
C01Q C01O C01D 122.8(4)
C01Q C01O C00F 117.2(4)
C01D C01O C00F 120.0(4)
C01J C01P H01I 109.5
C01J C01P H01J 109.5
H01I C01P H01J 109.5
C01J C01P H01O 109.5
H01I C01P H01O 109.5
H01J C01P H01O 109.5
C020 C01Q C01O 120.2(4)
C020 C01Q H01Q 119.9
C01O C01Q H01Q 119.9
C025 C01R H01P 109.5
C025 C01R H01R 109.5
H01P C01R H01R 109.5
C025 C01R H01S 109.5
H01P C01R H01S 109.5
H01R C01R H01S 109.5
C00H C01S C00O 108.7(3)
C00H C01S C00T 114.1(3)
C00O C01S C00T 112.0(3)
C00H C01S H01T 107.2
C00O C01S H01T 107.2
C00T C01S H01T 107.2
C024 C01T C027 107.5(4)
C024 C01T C021 107.5(4)
C027 C01T C021 110.8(4)
C024 C01T C00Z 111.9(4)
C027 C01T C00Z 109.6(3)
C021 C01T C00Z 109.5(4)
C01D C01U C016 120.7(4)
C01D C01U H01U 119.6
C016 C01U H01U 119.6
C028 C01V H4A 109.5
C028 C01V H3A 109.5
H4A C01V H3A 109.5
C028 C01V H2A 109.5
H4A C01V H2A 109.5
H3A C01V H2A 109.5
C01J C01W H01$ 109.5
C01J C01W H01: 109.5
H01$ C01W H01: 109.5
C01J C01W H1A 109.5
H01$ C01W H1A 109.5
H01: C01W H1A 109.5
O009 C01X H10A 109.5
O009 C01X H9A 109.5
H10A C01X H9A 109.5
O009 C01X H8A 109.5
H10A C01X H8A 109.5
H9A C01X H8A 109.5
C025 C01Y H7A 109.5
C025 C01Y H6A 109.5
H7A C01Y H6A 109.5
C025 C01Y H5A 109.5
H7A C01Y H5A 109.5
H6A C01Y H5A 109.5
C01N C01Z C018 118.4(4)
C01N C01Z H01Z 120.8
C018 C01Z H01Z 120.8
C01Q C020 C01M 119.0(5)
C01Q C020 H020 120.5
C01M C020 H020 120.5
C01T C021 H02A 109.5
C01T C021 H02B 109.5
H02A C021 H02B 109.5
C01T C021 H02C 109.5
H02A C021 H02C 109.5
H02B C021 H02C 109.5
C01J C022 H02D 109.5
C01J C022 H02E 109.5
H02D C022 H02E 109.5
C01J C022 H02F 109.5
H02D C022 H02F 109.5
H02E C022 H02F 109.5
C028 C023 H02G 109.5
C028 C023 H02H 109.5
H02G C023 H02H 109.5
C028 C023 H02I 109.5
H02G C023 H02I 109.5
H02H C023 H02I 109.5
C01T C024 H02J 109.5
C01T C024 H02K 109.5
H02J C024 H02K 109.5
C01T C024 H02L 109.5
H02J C024 H02L 109.5
H02K C024 H02L 109.5
C02A C025 C01R 106.5(4)
C02A C025 C01Y 106.5(4)
C01R C025 C01Y 111.2(4)
C02A C025 C014 111.4(4)
C01R C025 C014 111.0(4)
C01Y C025 C014 110.1(4)
C028 C026 H02M 109.5
C028 C026 H02N 109.5
H02M C026 H02N 109.5
C028 C026 H02O 109.5
H02M C026 H02O 109.5
H02N C026 H02O 109.5
C01T C027 H02P 109.5
C01T C027 H02Q 109.5
H02P C027 H02Q 109.5
C01T C027 H02R 109.5
H02P C027 H02R 109.5
H02Q C027 H02R 109.5
C026 C028 C023 110.7(4)
C026 C028 C012 110.2(4)
C023 C028 C012 111.0(4)
C026 C028 C01V 107.2(4)
C023 C028 C01V 106.1(4)
C012 C028 C01V 111.6(4)
O008 C029 H02S 109.5
O008 C029 H02T 109.5
H02S C029 H02T 109.5
O008 C029 H02U 109.5
H02S C029 H02U 109.5
H02T C029 H02U 109.5
C025 C02A H02V 109.5
C025 C02A H02W 109.5
H02V C02A H02W 109.5
C025 C02A H02$ 109.5
H02V C02A H02$ 109.5
H02W C02A H02$ 109.5

loop_
_geom_bond_atom_site_label_1
_geom_bond_atom_site_label_2
_geom_bond_distance
O001 C00M 1.425(4)
O001 H001 0.8400
O002 C015 1.427(5)
O002 H002 0.8400
O003 C00G 1.219(5)
O004 C00K 1.207(5)
O005 C00U 1.383(5)
O005 H005 0.8400
O006 C01I 1.372(5)
O006 H006 0.8400
N1 C00K 1.362(5)
N1 C00N 1.399(5)
N1 H1 0.8800
O008 C00Y 1.363(5)
O008 C029 1.413(7)
O009 C013 1.374(5)
O009 C01X 1.411(6)
N2 C00G 1.363(5)
N2 C01A 1.413(5)
N2 H2 0.8800
N4 C018 1.314(6)
N4 C011 1.362(6)
N3 C01M 1.321(6)
N3 C00F 1.369(6)
C2 C00Z 1.377(6)
C2 C00H 1.390(5)
C1 C00H 1.378(6)
C1 C014 1.387(6)
C00F C01O 1.420(6)
C00F C00N 1.427(6)
C00G C00T 1.521(5)
C00H C01S 1.518(6)
C00I C00S 1.377(6)
C00I C00R 1.387(5)
C00I C00X 1.519(6)
C00J C00O 1.384(6)
C00J C00V 1.390(6)
C00J H00J 0.9500
C00K C00Q 1.531(5)
C00L C010 1.371(6)
C00L C01L 1.402(6)
C00L C00X 1.517(5)
C00M C01E 1.515(6)
C00M C00T 1.543(6)
C00M H00M 1.0000
C00N C016 1.372(6)
C00O C01C 1.382(6)
C00O C01S 1.521(5)
C00P C015 1.500(6)
C00P H00A 0.9800
C00P H00B 0.9800
C00P H00C 0.9800
C00Q C00X 1.537(5)
C00Q C015 1.551(6)
C00Q H00Q 1.0000
C00R C00W 1.394(6)
C00R H00R 0.9500
C00S C012 1.379(6)
C00S H00S 0.9500
C00T C01S 1.550(5)
C00T H00T 1.0000
C00U C00W 1.393(6)
C00U C012 1.407(6)
C00V C013 1.383(6)
C00V H00V 0.9500
C00W C01J 1.543(5)
C00X H00X 1.0000
C00Y C019 1.385(7)
C00Y C01K 1.387(7)
C00Z C01I 1.399(6)
C00Z C01T 1.551(5)
C010 C01K 1.394(6)
C010 H010 0.9500
C011 C01B 1.423(6)
C011 C01A 1.423(6)
C012 C028 1.535(6)
C013 C01H 1.371(7)
C014 C01I 1.401(6)
C014 C025 1.549(6)
C015 H015 1.0000
C016 C01U 1.413(6)
C016 H016 0.9500
C017 C01A 1.379(6)
C017 C01G 1.413(6)
C017 H017 0.9500
C018 C01Z 1.403(7)
C018 H018 0.9500
C019 C01L 1.381(6)
C019 H019 0.9500
C01B C01N 1.399(7)
C01B C01F 1.412(7)
C01C C01H 1.389(6)
C01C H01C 0.9500
C01D C01U 1.350(7)
C01D C01O 1.405(7)
C01D H01D 0.9500
C01E H01A 0.9800
C01E H01B 0.9800
C01E H01E 0.9800
C01F C01G 1.358(7)
C01F H01F 0.9500
C01G H01G 0.9500
C01H H01H 0.9500
C01J C01W 1.525(7)
C01J C01P 1.525(7)
C01J C022 1.541(7)
C01K H01K 0.9500
C01L H01L 0.9500
C01M C020 1.409(6)
C01M H01M 0.9500
C01N C01Z 1.355(7)
C01N H01N 0.9500
C01O C01Q 1.402(7)
C01P H01I 0.9800
C01P H01J 0.9800
C01P H01O 0.9800
C01Q C020 1.350(7)
C01Q H01Q 0.9500
C01R C025 1.528(7)
C01R H01P 0.9800
C01R H01R 0.9800
C01R H01S 0.9800
C01S H01T 1.0000
C01T C024 1.514(7)
C01T C027 1.530(6)
C01T C021 1.532(7)
C01U H01U 0.9500
C01V C028 1.536(6)
C01V H4A 0.9800
C01V H3A 0.9800
C01V H2A 0.9800
C01W H01$ 0.9800
C01W H01: 0.9800
C01W H1A 0.9800
C01X H10A 0.9800
C01X H9A 0.9800
C01X H8A 0.9800
C01Y C025 1.538(7)
C01Y H7A 0.9800
C01Y H6A 0.9800
C01Y H5A 0.9800
C01Z H01Z 0.9500
C020 H020 0.9500
C021 H02A 0.9800
C021 H02B 0.9800
C021 H02C 0.9800
C022 H02D 0.9800
C022 H02E 0.9800
C022 H02F 0.9800
C023 C028 1.535(7)
C023 H02G 0.9800
C023 H02H 0.9800
C023 H02I 0.9800
C024 H02J 0.9800
C024 H02K 0.9800
C024 H02L 0.9800
C025 C02A 1.521(6)
C026 C028 1.525(7)
C026 H02M 0.9800
C026 H02N 0.9800
C026 H02O 0.9800
C027 H02P 0.9800
C027 H02Q 0.9800
C027 H02R 0.9800
C029 H02S 0.9800
C029 H02T 0.9800
C029 H02U 0.9800
C02A H02V 0.9800
C02A H02W 0.9800
C02A H02$ 0.9800
